data_1505523
loop_
_publ_author_name
'Grant, Tina N.'
'West, F. G.'

_publ_section_title
;
 Interrupted nazarov reactions using dichlorocyclopropanes: a novel mode
 of arene trapping.
;
_journal_issue 19
_journal_name_full 'Organic letters'
_journal_page_first 3789
_journal_page_last 3792
_journal_paper_doi 10.1021/ol7015669
_journal_volume 9
_journal_year 2007
_chemical_formula_moiety 'C15 H17 Cl O2'
_chemical_formula_sum 'C15 H17 Cl O2'
_chemical_formula_weight 264.74
_chemical_name_systematic
;

 ?

;
_space_group_IT_number 61
_symmetry_cell_setting orthorhombic
_symmetry_space_group_name_Hall '-P 2ac 2ab'
_symmetry_space_group_name_H-M 'P b c a'
_atom_sites_solution_hydrogens geom
_atom_sites_solution_primary direct
_atom_sites_solution_secondary difmap
_audit_creation_method 'manual editing of SHELXL template'
_cell_angle_alpha 90.00
_cell_angle_beta 90.00
_cell_angle_gamma 90.00
_cell_formula_units_Z 8
_cell_length_a 15.9739(17)
_cell_length_b 8.8900(10)
_cell_length_c 18.522(2)
_cell_measurement_reflns_used 6030
_cell_measurement_temperature 193(2)
_cell_measurement_theta_max 27.47
_cell_measurement_theta_min 2.54
_cell_volume 2630.3(5)
_computing_cell_refinement 'Bruker SAINT (Bruker, 1997)'
_computing_data_collection 'Bruker SMART (Bruker, 1997)'
_computing_data_reduction 'Bruker SAINT (Bruker, 1997)'
_computing_molecular_graphics 'Bruker SHELXTL (Bruker, 1997)'
_computing_publication_material 'Bruker SHELXTL (Bruker, 1997)'
_computing_structure_refinement 'SHELXL-97 (Sheldrick, 1997)'
_computing_structure_solution 'SIR97 (Altomare et al., 1999)'
_diffrn_ambient_temperature 193(2)
_diffrn_detector_area_resol_mean 8.192
_diffrn_measured_fraction_theta_full 0.997
_diffrn_measured_fraction_theta_max 0.997
_diffrn_measurement_device_type 'Bruker PLATFORM diffractometer/SMART 1000 CCD area detector'
_diffrn_measurement_method '\w scans'
_diffrn_radiation_monochromator graphite
_diffrn_radiation_source 'fine-focus sealed tube'
_diffrn_radiation_type MoK\a
_diffrn_radiation_wavelength 0.71073
_diffrn_reflns_av_R_equivalents 0.0183
_diffrn_reflns_av_sigmaI/netI 0.0104
_diffrn_reflns_limit_h_max 20
_diffrn_reflns_limit_h_min -20
_diffrn_reflns_limit_k_max 11
_diffrn_reflns_limit_k_min -11
_diffrn_reflns_limit_l_max 23
_diffrn_reflns_limit_l_min -23
_diffrn_reflns_number 20945
_diffrn_reflns_theta_full 27.52
_diffrn_reflns_theta_max 27.52
_diffrn_reflns_theta_min 2.20
_diffrn_standards_decay_% 0
_diffrn_standards_interval_time 0
_diffrn_standards_number 0
_exptl_absorpt_coefficient_mu 0.282
_exptl_absorpt_correction_T_max 0.9054
_exptl_absorpt_correction_T_min 0.8720
_exptl_absorpt_correction_type multi-scan
_exptl_absorpt_process_details 'SADABS (Sheldrick, 1996)'
_exptl_crystal_colour colourless
_exptl_crystal_density_diffrn 1.337
_exptl_crystal_density_method 'not measured'
_exptl_crystal_description fragment
_exptl_crystal_F_000 1120
_exptl_crystal_size_max 0.50
_exptl_crystal_size_mid 0.40
_exptl_crystal_size_min 0.36
_refine_diff_density_max 0.264
_refine_diff_density_min -0.226
_refine_diff_density_rms 0.043
_refine_ls_extinction_method none
_refine_ls_goodness_of_fit_ref 1.027
_refine_ls_hydrogen_treatment constr
_refine_ls_matrix_type full
_refine_ls_number_parameters 164
_refine_ls_number_reflns 3017
_refine_ls_number_restraints 0
_refine_ls_restrained_S_all 1.027
_refine_ls_R_factor_all 0.0382
_refine_ls_R_factor_gt 0.0333
_refine_ls_shift/su_max 0.001
_refine_ls_shift/su_mean 0.000
_refine_ls_structure_factor_coef Fsqd
_refine_ls_weighting_details 'calc w=1/[\s^2^(Fo^2^)+(0.0506P)^2^+0.8602P] where P=(Fo^2^+2Fc^2^)/3'
_refine_ls_weighting_scheme calc
_refine_ls_wR_factor_gt 0.0894
_refine_ls_wR_factor_ref 0.0943
_reflns_number_gt 2669
_reflns_number_total 3017
_reflns_threshold_expression I>2\s(I)
_cod_data_source_file ol7015669-file001.cif
_cod_data_source_block 12d
_cod_depositor_comments
;
The following automatic conversions were performed:

'_symmetry_cell_setting' value 'Orthorhombic' changed to
'orthorhombic' according to
/home/saulius/struct/CIF-dictionaries/cif_core.dic dictionary named
'cif_core.dic' version 2.4.1 from 2010-06-29.

Automatic conversion script
Id: cif_fix_values 1715 2011-07-08 13:25:40Z adriana 
;
_cod_database_code 1505523

loop_
_symmetry_equiv_pos_as_xyz
'x, y, z'
'-x+1/2, -y, z+1/2'
'-x, y+1/2, -z+1/2'
'x+1/2, -y+1/2, -z'
'-x, -y, -z'
'x-1/2, y, -z-1/2'
'x, -y-1/2, z-1/2'
'-x-1/2, y-1/2, z'

loop_
_atom_site_label
_atom_site_type_symbol
_atom_site_fract_x
_atom_site_fract_y
_atom_site_fract_z
_atom_site_U_iso_or_equiv
_atom_site_adp_type
_atom_site_occupancy
_atom_site_symmetry_multiplicity
_atom_site_calc_flag
_atom_site_refinement_flags
Cl Cl -0.01963(2) 0.57127(4) 0.60397(2) 0.04571(12) Uani 1 1 d .
O1 O -0.02679(5) 0.32811(10) 0.72566(5) 0.0357(2) Uani 1 1 d .
O2 O 0.11804(6) -0.03833(10) 0.44685(5) 0.0394(2) Uani 1 1 d .
C1 C 0.12394(7) 0.29080(12) 0.70926(6) 0.0276(2) Uani 1 1 d .
H1 H 0.1305 0.2284 0.7538 0.033 Uiso 1 1 calc R
C2 C 0.12419(7) 0.19811(12) 0.64020(6) 0.0265(2) Uani 1 1 d .
C3 C 0.10250(7) 0.04637(13) 0.64100(6) 0.0296(2) Uani 1 1 d .
H3 H 0.0898 -0.0008 0.6857 0.036 Uiso 1 1 calc R
C4 C 0.09912(8) -0.03742(13) 0.57760(7) 0.0315(3) Uani 1 1 d .
H4 H 0.0841 -0.1408 0.5789 0.038 Uiso 1 1 calc R
C5 C 0.11803(7) 0.03207(13) 0.51231(6) 0.0300(2) Uani 1 1 d .
C6 C 0.13903(7) 0.18466(13) 0.51106(6) 0.0299(2) Uani 1 1 d .
H6 H 0.1523 0.2314 0.4664 0.036 Uiso 1 1 calc R
C7 C 0.14083(7) 0.26889(12) 0.57419(6) 0.0274(2) Uani 1 1 d .
C8 C 0.16025(8) 0.43589(13) 0.57090(7) 0.0325(3) Uani 1 1 d .
H8A H 0.1232 0.4836 0.5347 0.039 Uiso 1 1 calc R
H8B H 0.2188 0.4495 0.5546 0.039 Uiso 1 1 calc R
C9 C 0.14877(8) 0.51575(13) 0.64341(6) 0.0319(3) Uani 1 1 d .
H9 H 0.1748 0.6180 0.6421 0.038 Uiso 1 1 calc R
C10 C 0.05752(8) 0.52522(13) 0.67005(7) 0.0319(3) Uani 1 1 d .
H10 H 0.0551 0.6039 0.7086 0.038 Uiso 1 1 calc R
C11 C 0.04063(7) 0.37308(13) 0.70585(6) 0.0287(2) Uani 1 1 d .
C12 C 0.18839(7) 0.41908(13) 0.70404(6) 0.0305(2) Uani 1 1 d .
H12 H 0.2432 0.3779 0.6871 0.037 Uiso 1 1 calc R
C13 C 0.20107(8) 0.50443(15) 0.77503(7) 0.0388(3) Uani 1 1 d .
H13A H 0.2259 0.6040 0.7644 0.047 Uiso 1 1 calc R
H13B H 0.1458 0.5215 0.7979 0.047 Uiso 1 1 calc R
C14 C 0.25736(9) 0.42147(18) 0.82812(7) 0.0456(3) Uani 1 1 d .
H14A H 0.2628 0.4807 0.8725 0.055 Uiso 1 1 calc R
H14B H 0.3128 0.4070 0.8065 0.055 Uiso 1 1 calc R
H14C H 0.2327 0.3233 0.8395 0.055 Uiso 1 1 calc R
C15 C 0.09851(9) -0.19449(15) 0.44548(8) 0.0428(3) Uani 1 1 d .
H15A H 0.0991 -0.2305 0.3955 0.051 Uiso 1 1 calc R
H15B H 0.0428 -0.2105 0.4663 0.051 Uiso 1 1 calc R
H15C H 0.1402 -0.2501 0.4737 0.051 Uiso 1 1 calc R

loop_
_atom_site_aniso_label
_atom_site_aniso_U_11
_atom_site_aniso_U_22
_atom_site_aniso_U_33
_atom_site_aniso_U_23
_atom_site_aniso_U_13
_atom_site_aniso_U_12
Cl 0.0383(2) 0.0441(2) 0.0548(2) 0.01132(14) -0.01092(14) 0.00290(13)
O1 0.0294(4) 0.0366(5) 0.0411(5) -0.0014(4) 0.0062(3) 0.0001(3)
O2 0.0491(6) 0.0352(5) 0.0341(4) -0.0070(4) 0.0043(4) -0.0034(4)
C1 0.0273(5) 0.0266(5) 0.0290(5) 0.0000(4) 0.0000(4) 0.0008(4)
C2 0.0235(5) 0.0253(5) 0.0308(5) -0.0002(4) 0.0012(4) 0.0014(4)
C3 0.0291(6) 0.0275(5) 0.0322(6) 0.0033(4) 0.0028(4) 0.0004(4)
C4 0.0320(6) 0.0234(5) 0.0392(6) -0.0006(5) 0.0022(5) -0.0005(4)
C5 0.0269(5) 0.0311(6) 0.0320(6) -0.0043(4) 0.0013(4) 0.0016(4)
C6 0.0285(5) 0.0307(6) 0.0303(5) 0.0028(4) 0.0029(4) 0.0009(4)
C7 0.0234(5) 0.0262(5) 0.0326(5) 0.0014(4) 0.0014(4) 0.0007(4)
C8 0.0347(6) 0.0272(6) 0.0355(6) 0.0037(4) 0.0030(5) -0.0037(5)
C9 0.0319(6) 0.0245(5) 0.0393(6) -0.0001(5) -0.0015(5) -0.0032(4)
C10 0.0301(6) 0.0264(5) 0.0390(6) -0.0009(5) -0.0045(5) 0.0022(4)
C11 0.0291(6) 0.0287(5) 0.0282(5) -0.0054(4) -0.0002(4) 0.0009(4)
C12 0.0264(5) 0.0292(5) 0.0360(6) -0.0032(4) -0.0014(4) -0.0006(4)
C13 0.0354(6) 0.0373(7) 0.0436(7) -0.0101(5) -0.0053(5) -0.0008(5)
C14 0.0374(7) 0.0595(9) 0.0400(7) -0.0107(6) -0.0064(6) 0.0063(6)
C15 0.0470(8) 0.0359(7) 0.0453(7) -0.0122(6) 0.0043(6) -0.0028(6)

loop_
_atom_type_symbol
_atom_type_description
_atom_type_scat_dispersion_real
_atom_type_scat_dispersion_imag
_atom_type_scat_source
C C 0.0033 0.0016 'International Tables Vol C Tables 4.2.6.8 and 6.1.1.4'
H H 0.0000 0.0000 'International Tables Vol C Tables 4.2.6.8 and 6.1.1.4'
O O 0.0106 0.0060 'International Tables Vol C Tables 4.2.6.8 and 6.1.1.4'
Cl Cl 0.1484 0.1585 'International Tables Vol C Tables 4.2.6.8 and 6.1.1.4'

loop_
_geom_angle_atom_site_label_1
_geom_angle_atom_site_label_2
_geom_angle_atom_site_label_3
_geom_angle
C5 O2 C15 117.60(10)
C11 C1 C2 103.19(9)
C11 C1 C12 103.09(9)
C2 C1 C12 110.28(9)
C3 C2 C7 119.44(10)
C3 C2 C1 121.00(10)
C7 C2 C1 119.41(10)
C4 C3 C2 121.28(11)
C5 C4 C3 119.17(10)
O2 C5 C4 124.66(11)
O2 C5 C6 115.50(10)
C4 C5 C6 119.83(11)
C7 C6 C5 120.96(10)
C6 C7 C2 119.26(10)
C6 C7 C8 119.86(10)
C2 C7 C8 120.88(10)
C7 C8 C9 113.21(10)
C8 C9 C10 114.82(10)
C8 C9 C12 109.26(9)
C10 C9 C12 100.64(9)
C11 C10 C9 104.90(9)
C11 C10 Cl 112.22(8)
C9 C10 Cl 116.49(9)
O1 C11 C1 127.57(11)
O1 C11 C10 125.61(11)
C1 C11 C10 106.80(9)
C13 C12 C1 113.67(10)
C13 C12 C9 113.68(10)
C1 C12 C9 100.56(9)
C14 C13 C12 113.11(11)

loop_
_geom_bond_atom_site_label_1
_geom_bond_atom_site_label_2
_geom_bond_distance
Cl C10 1.7845(12)
O1 C11 1.2060(14)
O2 C5 1.3644(14)
O2 C15 1.4231(16)
C1 C11 1.5198(15)
C1 C2 1.5215(15)
C1 C12 1.5394(16)
C2 C3 1.3928(16)
C2 C7 1.4006(15)
C3 C4 1.3917(17)
C4 C5 1.3911(17)
C5 C6 1.3976(16)
C6 C7 1.3888(16)
C7 C8 1.5179(15)
C8 C9 1.5302(17)
C9 C10 1.5412(17)
C9 C12 1.5493(16)
C10 C11 1.5303(16)
C12 C13 1.5316(16)
C13 C14 1.5228(19)

loop_
_geom_torsion_atom_site_label_1
_geom_torsion_atom_site_label_2
_geom_torsion_atom_site_label_3
_geom_torsion_atom_site_label_4
_geom_torsion
C11 C1 C2 C3 -99.05(12)
C12 C1 C2 C3 151.40(10)
C11 C1 C2 C7 76.48(12)
C12 C1 C2 C7 -33.07(14)
C7 C2 C3 C4 1.68(17)
C1 C2 C3 C4 177.20(10)
C2 C3 C4 C5 0.17(17)
C15 O2 C5 C4 -0.97(18)
C15 O2 C5 C6 178.90(11)
C3 C4 C5 O2 179.07(11)
C3 C4 C5 C6 -0.80(17)
O2 C5 C6 C7 179.69(11)
C4 C5 C6 C7 -0.43(18)
C5 C6 C7 C2 2.27(17)
C5 C6 C7 C8 -177.42(11)
C3 C2 C7 C6 -2.86(16)
C1 C2 C7 C6 -178.46(10)
C3 C2 C7 C8 176.82(10)
C1 C2 C7 C8 1.22(16)
C6 C7 C8 C9 172.60(10)
C2 C7 C8 C9 -7.08(16)
C7 C8 C9 C10 -67.58(13)
C7 C8 C9 C12 44.57(13)
C8 C9 C10 C11 82.36(12)
C12 C9 C10 C11 -34.81(11)
C8 C9 C10 Cl -42.39(13)
C12 C9 C10 Cl -159.56(8)
C2 C1 C11 O1 85.50(14)
C12 C1 C11 O1 -159.66(12)
C2 C1 C11 C10 -92.95(10)
C12 C1 C11 C10 21.88(11)
C9 C10 C11 O1 -170.20(11)
Cl C10 C11 O1 -42.79(15)
C9 C10 C11 C1 8.30(12)
Cl C10 C11 C1 135.70(8)
C11 C1 C12 C13 78.50(11)
C2 C1 C12 C13 -171.89(9)
C11 C1 C12 C9 -43.36(11)
C2 C1 C12 C9 66.25(11)
C8 C9 C12 C13 164.99(10)
C10 C9 C12 C13 -73.81(12)
C8 C9 C12 C1 -73.16(11)
C10 C9 C12 C1 48.04(10)
C1 C12 C13 C14 78.91(14)
C9 C12 C13 C14 -166.84(11)
